data_1551083
loop_
_publ_author_name
'Gong, Quan'
'Wen, Jialin'
'Zhang, Xumu'

_publ_section_title
;
 Desymmetrization of cyclic 1,3-diketones via Ir-catalyzed hydrogenation:
 an efficient approach to cyclic hydroxy ketones with a chiral quaternary
 carbon
;
_journal_name_full 'Chemical Science'
_journal_paper_doi 10.1039/C9SC01769K
_journal_year 2019
_chemical_absolute_configuration ad
_chemical_formula_moiety 'C13 H18 O2'
_chemical_formula_sum 'C13 H18 O2'
_chemical_formula_weight 206.27
_space_group_crystal_system monoclinic
_space_group_IT_number 4
_space_group_name_Hall 'P 2yb'
_space_group_name_H-M_alt 'P 1 21 1'
_symmetry_space_group_name_Hall 'P 2yb'
_symmetry_space_group_name_H-M 'P 1 21 1'
_atom_sites_solution_hydrogens geom
_atom_sites_solution_primary dual
_audit_creation_date 2019-03-01
_audit_creation_method
;
Olex2 1.2
(compiled 2018.05.29 svn.r3508 for OlexSys, GUI svn.r5506)
;
_audit_update_record
;
2019-03-28 deposited with the CCDC.    2019-05-20 downloaded from the CCDC.
;
_cell_angle_alpha 90
_cell_angle_beta 92.496(5)
_cell_angle_gamma 90
_cell_formula_units_Z 2
_cell_length_a 6.9109(7)
_cell_length_b 9.9938(9)
_cell_length_c 8.2507(8)
_cell_measurement_reflns_used 6265
_cell_measurement_temperature 100
_cell_measurement_theta_max 68.50
_cell_measurement_theta_min 5.37
_cell_volume 569.30(9)
_computing_cell_refinement 'SAINT V8.38A (?, 2016)'
_computing_data_reduction 'SAINT V8.38A (?, 2016)'
_computing_molecular_graphics 'Olex2 (Dolomanov et al., 2009)'
_computing_publication_material 'Olex2 (Dolomanov et al., 2009)'
_computing_structure_refinement 'ShelXL (Sheldrick, 2015)'
_computing_structure_solution 'ShelXT (Sheldrick, 2015)'
_diffrn_ambient_temperature 100.0
_diffrn_detector 'Bruker PHOTO 100 area detector'
_diffrn_detector_area_resol_mean 7.9
_diffrn_detector_type 'CCD area detector'
_diffrn_measured_fraction_theta_full 0.998
_diffrn_measured_fraction_theta_max 0.998
_diffrn_measurement_device 'three-circle diffractometer'
_diffrn_measurement_device_type 'Bruker SMART APEX2 area detector'
_diffrn_measurement_method '\w and \f scans'
_diffrn_radiation_monochromator 'mirror optics'
_diffrn_radiation_probe x-ray
_diffrn_radiation_type CuK\a
_diffrn_radiation_wavelength 1.54178
_diffrn_reflns_av_R_equivalents 0.0493
_diffrn_reflns_av_unetI/netI 0.0434
_diffrn_reflns_Laue_measured_fraction_full 0.998
_diffrn_reflns_Laue_measured_fraction_max 0.998
_diffrn_reflns_limit_h_max 8
_diffrn_reflns_limit_h_min -8
_diffrn_reflns_limit_k_max 12
_diffrn_reflns_limit_k_min -12
_diffrn_reflns_limit_l_max 9
_diffrn_reflns_limit_l_min -9
_diffrn_reflns_number 7567
_diffrn_reflns_point_group_measured_fraction_full 0.992
_diffrn_reflns_point_group_measured_fraction_max 0.992
_diffrn_reflns_theta_full 67.679
_diffrn_reflns_theta_max 68.490
_diffrn_reflns_theta_min 5.366
_diffrn_source 'microfocus sealed X-ray tube'
_diffrn_source_type 'Incoatec I\ms'
_diffrn_standards_number 0
_exptl_absorpt_coefficient_mu 0.628
_exptl_absorpt_correction_T_max 0.7531
_exptl_absorpt_correction_T_min 0.5675
_exptl_absorpt_correction_type multi-scan
_exptl_absorpt_process_details
'SADABS-2016/2 (Bruker,2016/2) was used for absorption correction. wR2(int) was 0.0999 before and 0.0755 after correction. The Ratio of minimum to maximum transmission is 0.7536. The \l/2 correction factor is Not present.'
_exptl_crystal_colour colourless
_exptl_crystal_colour_primary colourless
_exptl_crystal_density_diffrn 1.203
_exptl_crystal_description block
_exptl_crystal_F_000 224
_exptl_crystal_size_max 0.36
_exptl_crystal_size_mid 0.32
_exptl_crystal_size_min 0.25
_refine_diff_density_max 0.206
_refine_diff_density_min -0.158
_refine_diff_density_rms 0.048
_refine_ls_abs_structure_details
;
 Flack x determined using 892 quotients [(I+)-(I-)]/[(I+)+(I-)]
 (Parsons, Flack and Wagner, Acta Cryst. B69 (2013) 249-259).
;
_refine_ls_abs_structure_Flack 0.1(2)
_refine_ls_extinction_coef 0.017(4)
_refine_ls_extinction_expression Fc^*^=kFc[1+0.001xFc^2^\l^3^/sin(2\q)]^-1/4^
_refine_ls_extinction_method 'SHELXL-2018/3 (Sheldrick 2018)'
_refine_ls_goodness_of_fit_ref 1.073
_refine_ls_hydrogen_treatment constr
_refine_ls_matrix_type full
_refine_ls_number_parameters 140
_refine_ls_number_reflns 2079
_refine_ls_number_restraints 1
_refine_ls_restrained_S_all 1.073
_refine_ls_R_factor_all 0.0410
_refine_ls_R_factor_gt 0.0387
_refine_ls_shift/su_max 0.001
_refine_ls_shift/su_mean 0.000
_refine_ls_structure_factor_coef Fsqd
_refine_ls_weighting_details 'w=1/[\s^2^(Fo^2^)+(0.0452P)^2^+0.1863P] where P=(Fo^2^+2Fc^2^)/3'
_refine_ls_weighting_scheme calc
_refine_ls_wR_factor_gt 0.0989
_refine_ls_wR_factor_ref 0.1018
_reflns_Friedel_coverage 0.871
_reflns_Friedel_fraction_full 0.985
_reflns_Friedel_fraction_max 0.985
_reflns_number_gt 1988
_reflns_number_total 2079
_reflns_threshold_expression 'I > 2\s(I)'
_cod_data_source_file c9sc01769k2.cif
_cod_data_source_block cxy0647_0m
_cod_database_code 1551083
_shelx_shelxl_version_number 2018/3
_shelx_space_group_comment
;
The symmetry employed for this shelxl refinement is uniquely defined
by the following loop, which should always be used as a source of
symmetry information in preference to the above space-group names.
They are only intended as comments.
;
_olex2_refinement_description
;
1. Fixed Uiso
 At 1.2 times of:
  All C(H) groups, All C(H,H) groups
 At 1.5 times of:
  All C(H,H,H) groups, All O(H) groups
2.a Ternary CH refined with riding coordinates:
 C7(H7), C11(H11)
2.b Secondary CH2 refined with riding coordinates:
 C5(H5A,H5B), C8(H8A,H8B), C12(H12A,H12B)
2.c Aromatic/amide H refined with riding coordinates:
 C1(H1A), C2(H2A), C3(H3), C9(H9), C10(H10)
2.d Idealised Me refined as rotating group:
 C13(H13A,H13B,H13C)
2.e Idealised tetrahedral OH refined as rotating group:
 O1(H1), O2(H2)
;
_olex2_submission_special_instructions 'No special instructions were received'

loop_
_space_group_symop_operation_xyz
'x, y, z'
'-x, y+1/2, -z'

loop_
_atom_site_label
_atom_site_type_symbol
_atom_site_fract_x
_atom_site_fract_y
_atom_site_fract_z
_atom_site_U_iso_or_equiv
_atom_site_adp_type
_atom_site_occupancy
_atom_site_site_symmetry_order
_atom_site_calc_flag
_atom_site_refinement_flags_posn
O1 O 0.9179(3) 0.43432(19) 0.4225(2) 0.0287(5) Uani 1 1 d .
H1 H 0.987663 0.365626 0.419374 0.043 Uiso 1 1 calc GR
O2 O 0.9005(3) 0.69100(19) 0.5363(2) 0.0310(5) Uani 1 1 d .
H2 H 0.961610 0.630574 0.489608 0.046 Uiso 1 1 calc GR
C1 C 0.2726(5) 0.3262(3) 0.0046(3) 0.0337(7) Uani 1 1 d .
H1A H 0.204082 0.270119 -0.071113 0.040 Uiso 1 1 calc R
C2 C 0.1765(4) 0.4264(3) 0.0844(3) 0.0323(6) Uani 1 1 d .
H2A H 0.041141 0.438252 0.064736 0.039 Uiso 1 1 calc R
C3 C 0.2774(4) 0.5096(3) 0.1931(3) 0.0282(6) Uani 1 1 d .
H3 H 0.209710 0.578089 0.246920 0.034 Uiso 1 1 calc R
C4 C 0.4764(4) 0.4946(3) 0.2249(3) 0.0247(6) Uani 1 1 d .
C5 C 0.5869(4) 0.5877(3) 0.3400(3) 0.0261(6) Uani 1 1 d .
H5A H 0.513408 0.672375 0.346908 0.031 Uiso 1 1 calc R
H5B H 0.712781 0.608976 0.293282 0.031 Uiso 1 1 calc R
C6 C 0.6258(4) 0.5333(3) 0.5135(3) 0.0241(6) Uani 1 1 d .
C7 C 0.7564(4) 0.4088(2) 0.5224(3) 0.0246(6) Uani 1 1 d .
H7 H 0.684138 0.326386 0.486892 0.029 Uiso 1 1 calc R
C8 C 0.8251(4) 0.4005(3) 0.7011(3) 0.0293(6) Uani 1 1 d .
H8A H 0.957478 0.362707 0.711656 0.035 Uiso 1 1 calc R
H8B H 0.737010 0.343473 0.762554 0.035 Uiso 1 1 calc R
C9 C 0.4699(5) 0.3083(3) 0.0360(3) 0.0319(7) Uani 1 1 d .
H9 H 0.536262 0.238578 -0.016763 0.038 Uiso 1 1 calc R
C10 C 0.5702(4) 0.3919(3) 0.1441(3) 0.0278(6) Uani 1 1 d .
H10 H 0.705476 0.379201 0.163651 0.033 Uiso 1 1 calc R
C11 C 0.7444(4) 0.6320(3) 0.6221(3) 0.0263(6) Uani 1 1 d .
H11 H 0.657804 0.703848 0.662250 0.032 Uiso 1 1 calc R
C12 C 0.8228(4) 0.5469(3) 0.7649(4) 0.0303(6) Uani 1 1 d .
H12A H 0.737922 0.554677 0.858109 0.036 Uiso 1 1 calc R
H12B H 0.955026 0.576025 0.799905 0.036 Uiso 1 1 calc R
C13 C 0.4335(4) 0.5030(3) 0.5933(3) 0.0286(6) Uani 1 1 d .
H13A H 0.367970 0.428647 0.536180 0.043 Uiso 1 1 calc GR
H13B H 0.350478 0.582478 0.587392 0.043 Uiso 1 1 calc GR
H13C H 0.459558 0.478447 0.707178 0.043 Uiso 1 1 calc GR

loop_
_atom_site_aniso_label
_atom_site_aniso_U_11
_atom_site_aniso_U_22
_atom_site_aniso_U_33
_atom_site_aniso_U_23
_atom_site_aniso_U_13
_atom_site_aniso_U_12
O1 0.0309(10) 0.0180(10) 0.0379(11) 0.0017(8) 0.0079(8) 0.0048(8)
O2 0.0356(11) 0.0168(9) 0.0408(12) -0.0008(8) 0.0052(8) -0.0048(8)
C1 0.0482(17) 0.0260(16) 0.0265(14) 0.0011(12) -0.0013(12) -0.0082(13)
C2 0.0349(14) 0.0290(15) 0.0327(14) 0.0052(13) -0.0022(11) -0.0025(12)
C3 0.0334(14) 0.0207(14) 0.0304(14) 0.0021(11) 0.0031(11) 0.0018(11)
C4 0.0321(13) 0.0161(12) 0.0261(13) 0.0035(11) 0.0033(10) -0.0026(10)
C5 0.0319(13) 0.0141(12) 0.0323(14) 0.0018(10) 0.0031(11) 0.0004(10)
C6 0.0296(13) 0.0123(12) 0.0305(14) 0.0005(10) 0.0032(10) 0.0002(10)
C7 0.0286(12) 0.0121(12) 0.0332(14) 0.0006(10) 0.0038(10) -0.0001(10)
C8 0.0358(14) 0.0170(13) 0.0350(15) 0.0018(11) 0.0008(11) 0.0022(11)
C9 0.0463(17) 0.0229(15) 0.0270(15) 0.0004(11) 0.0072(12) -0.0005(12)
C10 0.0350(14) 0.0190(13) 0.0298(14) 0.0011(11) 0.0058(11) 0.0004(11)
C11 0.0303(14) 0.0153(12) 0.0334(14) -0.0015(11) 0.0039(11) -0.0007(10)
C12 0.0378(14) 0.0188(14) 0.0341(15) 0.0000(11) -0.0020(12) -0.0028(11)
C13 0.0312(13) 0.0213(14) 0.0334(15) 0.0020(12) 0.0042(11) 0.0000(11)

loop_
_atom_type_symbol
_atom_type_description
_atom_type_scat_dispersion_real
_atom_type_scat_dispersion_imag
_atom_type_scat_source
C C 0.0181 0.0091 'International Tables Vol C Tables 4.2.6.8 and 6.1.1.4'
H H 0.0000 0.0000 'International Tables Vol C Tables 4.2.6.8 and 6.1.1.4'
O O 0.0492 0.0322 'International Tables Vol C Tables 4.2.6.8 and 6.1.1.4'

loop_
_geom_angle_atom_site_label_1
_geom_angle_atom_site_label_2
_geom_angle_atom_site_label_3
_geom_angle
C7 O1 H1 109.5
C11 O2 H2 109.5
C2 C1 H1A 120.3
C2 C1 C9 119.5(3)
C9 C1 H1A 120.3
C1 C2 H2A 119.9
C1 C2 C3 120.2(3)
C3 C2 H2A 119.9
C2 C3 H3 119.4
C2 C3 C4 121.3(3)
C4 C3 H3 119.4
C3 C4 C5 121.2(2)
C3 C4 C10 117.5(3)
C10 C4 C5 121.3(2)
C4 C5 H5A 108.4
C4 C5 H5B 108.4
C4 C5 C6 115.4(2)
H5A C5 H5B 107.5
C6 C5 H5A 108.4
C6 C5 H5B 108.4
C7 C6 C5 114.0(2)
C7 C6 C11 101.2(2)
C7 C6 C13 109.6(2)
C11 C6 C5 112.3(2)
C13 C6 C5 110.3(2)
C13 C6 C11 108.9(2)
O1 C7 C6 107.3(2)
O1 C7 H7 111.6
O1 C7 C8 110.2(2)
C6 C7 H7 111.6
C8 C7 C6 104.3(2)
C8 C7 H7 111.6
C7 C8 H8A 110.6
C7 C8 H8B 110.6
C7 C8 C12 105.6(2)
H8A C8 H8B 108.8
C12 C8 H8A 110.6
C12 C8 H8B 110.6
C1 C9 H9 119.9
C10 C9 C1 120.1(3)
C10 C9 H9 119.9
C4 C10 H10 119.3
C9 C10 C4 121.3(3)
C9 C10 H10 119.3
O2 C11 C6 111.4(2)
O2 C11 H11 109.9
O2 C11 C12 111.0(2)
C6 C11 H11 109.9
C12 C11 C6 104.6(2)
C12 C11 H11 109.9
C8 C12 H12A 110.6
C8 C12 H12B 110.6
C11 C12 C8 105.7(2)
C11 C12 H12A 110.6
C11 C12 H12B 110.6
H12A C12 H12B 108.7
C6 C13 H13A 109.5
C6 C13 H13B 109.5
C6 C13 H13C 109.5
H13A C13 H13B 109.5
H13A C13 H13C 109.5
H13B C13 H13C 109.5

loop_
_geom_bond_atom_site_label_1
_geom_bond_atom_site_label_2
_geom_bond_distance
O1 H1 0.8400
O1 C7 1.439(3)
O2 H2 0.8400
O2 C11 1.442(3)
C1 H1A 0.9500
C1 C2 1.384(4)
C1 C9 1.388(5)
C2 H2A 0.9500
C2 C3 1.388(4)
C3 H3 0.9500
C3 C4 1.397(4)
C4 C5 1.512(4)
C4 C10 1.399(4)
C5 H5A 0.9900
C5 H5B 0.9900
C5 C6 1.544(4)
C6 C7 1.538(3)
C6 C11 1.544(4)
C6 C13 1.539(4)
C7 H7 1.0000
C7 C8 1.531(4)
C8 H8A 0.9900
C8 H8B 0.9900
C8 C12 1.556(4)
C9 H9 0.9500
C9 C10 1.386(4)
C10 H10 0.9500
C11 H11 1.0000
C11 C12 1.533(4)
C12 H12A 0.9900
C12 H12B 0.9900
C13 H13A 0.9800
C13 H13B 0.9800
C13 H13C 0.9800

loop_
_geom_torsion_atom_site_label_1
_geom_torsion_atom_site_label_2
_geom_torsion_atom_site_label_3
_geom_torsion_atom_site_label_4
_geom_torsion
O1 C7 C8 C12 87.1(3)
O2 C11 C12 C8 -96.5(3)
C1 C2 C3 C4 -0.1(4)
C1 C9 C10 C4 0.7(4)
C2 C1 C9 C10 -1.3(4)
C2 C3 C4 C5 178.4(2)
C2 C3 C4 C10 -0.5(4)
C3 C4 C5 C6 98.9(3)
C3 C4 C10 C9 0.2(4)
C4 C5 C6 C7 63.9(3)
C4 C5 C6 C11 178.2(2)
C4 C5 C6 C13 -60.0(3)
C5 C4 C10 C9 -178.6(2)
C5 C6 C7 O1 45.9(3)
C5 C6 C7 C8 162.8(2)
C5 C6 C11 O2 -42.5(3)
C5 C6 C11 C12 -162.5(2)
C6 C7 C8 C12 -27.7(3)
C6 C11 C12 C8 23.8(3)
C7 C6 C11 O2 79.5(2)
C7 C6 C11 C12 -40.5(3)
C7 C8 C12 C11 2.4(3)
C9 C1 C2 C3 1.0(4)
C10 C4 C5 C6 -82.3(3)
C11 C6 C7 O1 -74.9(2)
C11 C6 C7 C8 42.0(2)
C13 C6 C7 O1 170.2(2)
C13 C6 C7 C8 -73.0(3)
C13 C6 C11 O2 -165.1(2)
C13 C6 C11 C12 75.0(3)
